data_7033834
loop_
_publ_author_name
'Tripathy, Suman Kumar'
'Taviti, Ashoka Chary'
'Dehury, Niranjan'
'Sahoo, Anupam'
'Pal, Satyanaryan'
'Beuria, Tushar Kant'
'Patra, Srikanta'

_publ_section_title
;
 Synthesis, characterisation and antibacterial activity of
 [(p-cym)RuX(L)](+/2+) (X = Cl, H2O; L = bpmo, bpms) complexes.
;
_journal_issue 11
_journal_name_full 'Dalton transactions (Cambridge, England : 2003)'
_journal_page_first 5114
_journal_page_last 5124
_journal_paper_doi 10.1039/c4dt03647f
_journal_volume 44
_journal_year 2015
_chemical_formula_moiety 'C28 H39 Cl2 N4 O2.50 Ru'
_chemical_formula_sum 'C28 H39 Cl2 N4 O2.5 Ru'
_chemical_formula_weight 643.6174
_chemical_name_systematic Ru-Cl
_space_group_crystal_system monoclinic
_space_group_IT_number 14
_space_group_name_Hall '-P 2yn'
_space_group_name_H-M_alt 'P 1 21/n 1'
_symmetry_space_group_name_Hall '-P 2yn'
_symmetry_space_group_name_H-M 'P 1 21/n 1'
_atom_sites_solution_hydrogens mixed
_audit_creation_method SHELXL-2013
_audit_update_record
;
2015-01-16 deposited with the CCDC.
2015-01-27 downloaded from the CCDC.
;
_cell_angle_alpha 90
_cell_angle_beta 93.809(11)
_cell_angle_gamma 90
_cell_formula_units_Z 4
_cell_length_a 9.1776(9)
_cell_length_b 17.3678(17)
_cell_length_c 18.3390(2)
_cell_measurement_reflns_used 5578
_cell_measurement_temperature 293(2)
_cell_measurement_theta_max 73.8560
_cell_measurement_theta_min 3.5057
_cell_volume 2916.7(4)
_computing_cell_refinement 'CrysAlis CCD, Oxford Diffraction Ltd.,'
_computing_data_collection 'CrysAlis CCD, Oxford Diffraction Ltd.,'
_computing_data_reduction 'CrysAlis CCD, Oxford Diffraction Ltd.,'
_computing_molecular_graphics 'Ortep-3 V2.02 (Farrugia,1997)'
_computing_publication_material 'Wingx V2013.3 (Farrugia,2013)'
_computing_structure_refinement 'SHELXL-2013 (Sheldrick, 2013)'
_computing_structure_solution 'SHELXL-2013 (Sheldrick, 2013)'
_diffrn_ambient_temperature 293(2)
_diffrn_measured_fraction_theta_full 1.000
_diffrn_measured_fraction_theta_max 0.986
_diffrn_measurement_device_type 'OXFORD DIFFRACTION SUPER NOVA'
_diffrn_measurement_method \w/q-scan
_diffrn_radiation_type CuK\a
_diffrn_radiation_wavelength 1.5418
_diffrn_reflns_av_R_equivalents 0.0304
_diffrn_reflns_av_unetI/netI 0.0219
_diffrn_reflns_Laue_measured_fraction_full 1.000
_diffrn_reflns_Laue_measured_fraction_max 0.986
_diffrn_reflns_limit_h_max 11
_diffrn_reflns_limit_h_min -10
_diffrn_reflns_limit_k_max 20
_diffrn_reflns_limit_k_min -21
_diffrn_reflns_limit_l_max 18
_diffrn_reflns_limit_l_min -22
_diffrn_reflns_number 19610
_diffrn_reflns_point_group_measured_fraction_full 1.000
_diffrn_reflns_point_group_measured_fraction_max 0.986
_diffrn_reflns_theta_full 67.680
_diffrn_reflns_theta_max 71.800
_diffrn_reflns_theta_min 3.509
_diffrn_source 'Micro-Focus (Cu) X-ray Source'
_exptl_absorpt_coefficient_mu 6.305
_exptl_absorpt_correction_T_max 0.441
_exptl_absorpt_correction_T_min 0.343
_exptl_absorpt_correction_type multi-scan
_exptl_absorpt_process_details Blessing(1995)
_exptl_crystal_colour Orange
_exptl_crystal_density_diffrn 1.466
_exptl_crystal_density_method 'not measured'
_exptl_crystal_description Block
_exptl_crystal_F_000 1332
_exptl_crystal_recrystallization_method 'Diffusion followed by evaporation'
_exptl_crystal_size_max 0.230
_exptl_crystal_size_mid 0.160
_exptl_crystal_size_min 0.130
_refine_diff_density_max 2.615
_refine_diff_density_min -2.159
_refine_diff_density_rms 0.138
_refine_ls_extinction_method none
_refine_ls_goodness_of_fit_ref 1.070
_refine_ls_hydrogen_treatment mixed
_refine_ls_matrix_type full
_refine_ls_number_parameters 360
_refine_ls_number_reflns 5632
_refine_ls_number_restraints 6
_refine_ls_restrained_S_all 1.070
_refine_ls_R_factor_all 0.0715
_refine_ls_R_factor_gt 0.0699
_refine_ls_shift/su_max 0.001
_refine_ls_shift/su_mean 0.000
_refine_ls_structure_factor_coef Fsqd
_refine_ls_weighting_details 'w=1/[\s^2^(Fo^2^)+(0.0942P)^2^+16.0822P] where P=(Fo^2^+2Fc^2^)/3'
_refine_ls_weighting_scheme calc
_refine_ls_wR_factor_gt 0.1826
_refine_ls_wR_factor_ref 0.1840
_reflns_Friedel_coverage 0.000
_reflns_number_gt 5365
_reflns_number_total 5709
_reflns_threshold_expression 'I > 2\s(I)'
_cod_data_source_file c4dt03647f2.cif
_cod_data_source_block SP001
_cod_depositor_comments 'Adding full bibliography for 7033834--7033836.cif.'
_cod_original_formula_sum 'C28 H39 Cl2 N4 O2.50 Ru'
_cod_database_code 7033834
_shelx_space_group_comment
;
The symmetry employed for this shelxl refinement is uniquely defined
by the following loop, which should always be used as a source of
symmetry information in preference to the above space-group names.
They are only intended as comments.
;
_shelx_estimated_absorpt_t_min 0.325
_shelx_estimated_absorpt_t_max 0.494
_shelxl_version_number 2013-4

loop_
_space_group_symop_operation_xyz
'x, y, z'
'-x+1/2, y+1/2, -z+1/2'
'-x, -y, -z'
'x-1/2, -y-1/2, z-1/2'

loop_
_atom_site_label
_atom_site_type_symbol
_atom_site_fract_x
_atom_site_fract_y
_atom_site_fract_z
_atom_site_U_iso_or_equiv
_atom_site_adp_type
_atom_site_occupancy
_atom_site_site_symmetry_order
_atom_site_calc_flag
_atom_site_refinement_flags_posn
_atom_site_refinement_flags_adp
_atom_site_refinement_flags_occupancy
Ru1 Ru 0.33779(4) 0.39101(2) 0.32763(2) 0.03191(17) Uani 1 1 d . . .
Cl1 Cl 0.24986(16) 0.26510(7) 0.36174(9) 0.0433(3) Uani 1 1 d . . .
N4 N 0.2403(5) 0.3686(3) 0.1629(3) 0.0361(10) Uani 1 1 d . . .
N3 N 0.1943(5) 0.3792(3) 0.2315(3) 0.0344(10) Uani 1 1 d . . .
N1 N 0.4859(5) 0.3250(3) 0.2674(3) 0.0372(11) Uani 1 1 d . . .
O2 O 0.2704(5) 0.4922(2) 0.0590(3) 0.0463(10) Uani 1 1 d . . .
N2 N 0.4812(5) 0.3214(3) 0.1920(3) 0.0383(11) Uani 1 1 d . . .
C12 C 0.4614(6) 0.4550(3) 0.1449(4) 0.0403(13) Uani 1 1 d . . .
C24 C 0.4700(6) 0.4974(3) 0.3447(4) 0.0380(13) Uani 1 1 d . . .
H24 H 0.5424 0.5167 0.3166 0.046 Uiso 1 1 calc R U .
C10 C 0.1264(6) 0.3485(3) 0.1142(4) 0.0398(13) Uani 1 1 d . . .
C23 C 0.3228(6) 0.5206(3) 0.3293(3) 0.0340(12) Uani 1 1 d . . .
C25 C 0.5085(6) 0.4449(3) 0.4028(4) 0.0385(13) Uani 1 1 d . . .
H25 H 0.6057 0.4308 0.4122 0.046 Uiso 1 1 calc R U .
C22 C 0.2146(6) 0.4876(3) 0.3717(3) 0.0345(12) Uani 1 1 d . . .
H22 H 0.1171 0.5008 0.3618 0.041 Uiso 1 1 calc R U .
C17 C 0.3980(7) 0.5119(3) 0.0979(4) 0.0420(13) Uani 1 1 d . . .
C3 C 0.6436(7) 0.2352(3) 0.2305(4) 0.0476(16) Uani 1 1 d . . .
H3 H 0.7140 0.1967 0.2326 0.057 Uiso 1 1 calc R U .
C20 C 0.4015(5) 0.4143(3) 0.4461(3) 0.0338(12) Uani 1 1 d . . .
C9 C 0.0053(6) 0.3476(3) 0.1544(4) 0.0437(14) Uani 1 1 d . . .
H9 H -0.0897 0.3363 0.1368 0.052 Uiso 1 1 calc R U .
C6 C 0.3939(6) 0.3744(3) 0.1453(3) 0.0366(12) Uani 1 1 d . . .
H6 H 0.3977 0.3547 0.0954 0.044 Uiso 1 1 calc R U .
C4 C 0.5775(7) 0.2669(3) 0.1686(4) 0.0468(16) Uani 1 1 d . . .
C19 C 0.4412(6) 0.3603(4) 0.5099(4) 0.0434(14) Uani 1 1 d . . .
H19A H 0.3933 0.3117 0.5014 0.065 Uiso 1 1 calc R U .
H19B H 0.4102 0.3826 0.5542 0.065 Uiso 1 1 calc R U .
H19C H 0.5450 0.3527 0.5142 0.065 Uiso 1 1 calc R U .
C8 C 0.0499(6) 0.3667(3) 0.2263(4) 0.0395(13) Uani 1 1 d . . .
C15 C 0.5939(9) 0.5986(5) 0.1335(5) 0.063(2) Uani 1 1 d . . .
H15 H 0.6362 0.6471 0.1311 0.076 Uiso 1 1 calc R U .
C13 C 0.5954(7) 0.4699(4) 0.1820(4) 0.0446(14) Uani 1 1 d . . .
H13 H 0.6408 0.4315 0.2106 0.053 Uiso 1 1 calc R U .
C28 C 0.1395(7) 0.5725(4) 0.2284(4) 0.0451(14) Uani 1 1 d . . .
H28A H 0.0609 0.5731 0.2604 0.068 Uiso 1 1 calc R U .
H28B H 0.1403 0.5241 0.2032 0.068 Uiso 1 1 calc R U .
H28C H 0.1262 0.6135 0.1935 0.068 Uiso 1 1 calc R U .
C26 C 0.2851(7) 0.5836(3) 0.2733(4) 0.0397(13) Uani 1 1 d . . .
H26 H 0.3635 0.5864 0.2396 0.048 Uiso 1 1 calc R U .
C14 C 0.6635(7) 0.5419(4) 0.1770(4) 0.0540(18) Uani 1 1 d . . .
H14 H 0.7530 0.5516 0.2021 0.065 Uiso 1 1 calc R U .
C2 C 0.5846(6) 0.2723(3) 0.2910(4) 0.0440(14) Uani 1 1 d . . .
C5 C 0.5948(8) 0.2521(4) 0.0885(4) 0.0568(19) Uani 1 1 d . . .
H5A H 0.6379 0.2964 0.0672 0.085 Uiso 1 1 calc R U .
H5B H 0.5008 0.2424 0.0642 0.085 Uiso 1 1 calc R U .
H5C H 0.6567 0.2082 0.0833 0.085 Uiso 1 1 calc R U .
C16 C 0.4622(8) 0.5842(4) 0.0937(4) 0.0523(16) Uani 1 1 d . . .
H16 H 0.4177 0.6224 0.0645 0.063 Uiso 1 1 calc R U .
C27 C 0.2824(9) 0.6600(3) 0.3164(4) 0.0558(18) Uani 1 1 d . . .
H27A H 0.3783 0.6708 0.3381 0.084 Uiso 1 1 calc R U .
H27B H 0.2151 0.6557 0.3540 0.084 Uiso 1 1 calc R U .
H27C H 0.2521 0.7011 0.2837 0.084 Uiso 1 1 calc R U .
C18 C 0.2086(8) 0.5478(4) 0.0074(5) 0.0607(19) Uani 1 1 d . . .
H18A H 0.2792 0.5606 -0.0271 0.091 Uiso 1 1 calc R U .
H18B H 0.1822 0.5935 0.0329 0.091 Uiso 1 1 calc R U .
H18C H 0.1232 0.5264 -0.0181 0.091 Uiso 1 1 calc R U .
C7 C -0.0444(6) 0.3732(4) 0.2895(4) 0.0487(15) Uani 1 1 d . . .
H7A H -0.0708 0.4261 0.2960 0.073 Uiso 1 1 calc R U .
H7B H 0.0083 0.3547 0.3330 0.073 Uiso 1 1 calc R U .
H7C H -0.1311 0.3429 0.2800 0.073 Uiso 1 1 calc R U .
C1 C 0.6207(8) 0.2559(4) 0.3700(4) 0.0570(18) Uani 1 1 d . . .
H1A H 0.5449 0.2760 0.3983 0.085 Uiso 1 1 calc R U .
H1B H 0.7119 0.2798 0.3853 0.085 Uiso 1 1 calc R U .
H1C H 0.6283 0.2012 0.3773 0.085 Uiso 1 1 calc R U .
C11 C 0.1441(7) 0.3274(4) 0.0364(4) 0.0483(15) Uani 1 1 d . . .
H11A H 0.2037 0.2821 0.0346 0.073 Uiso 1 1 calc R U .
H11B H 0.1900 0.3691 0.0124 0.073 Uiso 1 1 calc R U .
H11C H 0.0500 0.3174 0.0123 0.073 Uiso 1 1 calc R U .
C21 C 0.2526(6) 0.4351(3) 0.4285(3) 0.0365(12) Uani 1 1 d . . .
H21 H 0.1796 0.4137 0.4550 0.044 Uiso 1 1 calc R U .
O1 O 0.1080(6) 0.6012(3) 0.5082(3) 0.0551(12) Uani 1 1 d D . .
Cl2 Cl 0.15425(14) 0.45261(8) 0.61414(9) 0.0441(4) Uani 1 1 d . . .
O3 O 0.9381(11) 0.2585(6) 0.4396(5) 0.051(2) Uani 0.5 1 d D . P
H29 H 0.119(8) 0.561(3) 0.533(3) 0.061 Uiso 1 1 d D U .
H30 H 0.040(7) 0.594(4) 0.477(3) 0.061 Uiso 1 1 d D U .
H32 H 0.949(15) 0.303(4) 0.459(5) 0.061 Uiso 0.5 1 d D U P
H31 H 0.9890 0.2607 0.4025 0.061 Uiso 0.5 1 d D U P

loop_
_atom_site_aniso_label
_atom_site_aniso_U_11
_atom_site_aniso_U_22
_atom_site_aniso_U_33
_atom_site_aniso_U_23
_atom_site_aniso_U_13
_atom_site_aniso_U_12
Ru1 0.0168(2) 0.0210(2) 0.0590(3) -0.00118(15) 0.01073(18) 0.00060(13)
Cl1 0.0383(7) 0.0241(6) 0.0692(9) -0.0014(6) 0.0173(6) -0.0049(5)
N4 0.022(2) 0.025(2) 0.062(3) -0.001(2) 0.011(2) -0.0042(18)
N3 0.022(2) 0.024(2) 0.058(3) -0.0032(19) 0.0090(19) 0.0003(17)
N1 0.025(2) 0.027(2) 0.062(3) -0.001(2) 0.017(2) 0.0047(18)
O2 0.039(2) 0.030(2) 0.071(3) 0.0042(19) 0.007(2) -0.0045(17)
N2 0.023(2) 0.022(2) 0.071(3) 0.002(2) 0.017(2) 0.0028(17)
C12 0.032(3) 0.027(3) 0.064(4) 0.000(2) 0.018(3) -0.003(2)
C24 0.023(3) 0.025(3) 0.067(4) -0.005(2) 0.009(2) -0.008(2)
C10 0.031(3) 0.024(3) 0.064(4) 0.002(2) 0.009(3) 0.000(2)
C23 0.027(3) 0.011(2) 0.065(4) -0.004(2) 0.005(2) 0.0033(18)
C25 0.019(2) 0.029(3) 0.068(4) -0.002(2) 0.004(2) -0.002(2)
C22 0.021(2) 0.024(2) 0.058(3) -0.005(2) 0.006(2) 0.007(2)
C17 0.034(3) 0.031(3) 0.063(4) -0.004(3) 0.015(3) -0.009(2)
C3 0.030(3) 0.027(3) 0.088(5) 0.005(3) 0.022(3) 0.010(2)
C20 0.019(2) 0.023(2) 0.059(3) -0.012(2) 0.003(2) 0.000(2)
C9 0.027(3) 0.030(3) 0.074(4) 0.002(3) 0.005(3) -0.005(2)
C6 0.025(3) 0.028(3) 0.057(3) -0.003(2) 0.011(2) -0.005(2)
C4 0.037(3) 0.024(3) 0.083(5) -0.006(3) 0.033(3) -0.004(2)
C19 0.028(3) 0.034(3) 0.069(4) -0.002(3) 0.006(3) 0.006(2)
C8 0.022(3) 0.030(3) 0.067(4) -0.004(3) 0.007(2) -0.005(2)
C15 0.062(5) 0.052(4) 0.077(5) 0.002(4) 0.016(4) -0.038(4)
C13 0.031(3) 0.040(3) 0.065(4) 0.001(3) 0.015(3) -0.007(2)
C28 0.034(3) 0.032(3) 0.068(4) 0.004(3) 0.003(3) 0.008(2)
C26 0.035(3) 0.024(3) 0.061(4) 0.001(2) 0.009(3) 0.001(2)
C14 0.040(4) 0.047(4) 0.076(5) 0.004(3) 0.012(3) -0.020(3)
C2 0.030(3) 0.026(3) 0.078(4) 0.003(3) 0.018(3) 0.006(2)
C5 0.052(4) 0.031(3) 0.092(5) -0.001(3) 0.038(4) 0.005(3)
C16 0.053(4) 0.035(3) 0.070(4) 0.007(3) 0.011(3) -0.013(3)
C27 0.074(5) 0.020(3) 0.074(4) 0.000(3) 0.006(4) 0.003(3)
C18 0.046(4) 0.045(4) 0.092(5) 0.014(4) 0.009(4) -0.003(3)
C7 0.021(3) 0.050(4) 0.076(4) -0.009(3) 0.015(3) -0.007(3)
C1 0.049(4) 0.050(4) 0.074(5) 0.009(3) 0.017(3) 0.024(3)
C11 0.039(3) 0.034(3) 0.072(4) 0.000(3) 0.006(3) -0.008(3)
C21 0.023(3) 0.027(3) 0.061(3) -0.008(2) 0.014(2) 0.000(2)
O1 0.040(3) 0.045(3) 0.081(4) 0.000(2) 0.009(2) 0.003(2)
Cl2 0.0228(6) 0.0350(7) 0.0758(10) -0.0039(6) 0.0138(6) 0.0024(5)
O3 0.057(6) 0.054(6) 0.043(4) 0.000(4) 0.006(4) -0.010(5)

loop_
_atom_type_symbol
_atom_type_description
_atom_type_scat_dispersion_real
_atom_type_scat_dispersion_imag
_atom_type_scat_source
C C 0.0181 0.0091 'International Tables Vol C Tables 4.2.6.8 and 6.1.1.4'
H H 0.0000 0.0000 'International Tables Vol C Tables 4.2.6.8 and 6.1.1.4'
N N 0.0311 0.0180 'International Tables Vol C Tables 4.2.6.8 and 6.1.1.4'
O O 0.0492 0.0322 'International Tables Vol C Tables 4.2.6.8 and 6.1.1.4'
Cl Cl 0.3639 0.7018 'International Tables Vol C Tables 4.2.6.8 and 6.1.1.4'
Ru Ru 0.0552 3.2960 'International Tables Vol C Tables 4.2.6.8 and 6.1.1.4'

loop_
_geom_angle_atom_site_label_1
_geom_angle_atom_site_label_2
_geom_angle_atom_site_label_3
_geom_angle
N3 Ru1 N1 84.31(19)
N3 Ru1 C21 119.58(19)
N1 Ru1 C21 153.7(2)
N3 Ru1 C22 94.13(19)
N1 Ru1 C22 162.7(2)
C21 Ru1 C22 37.4(2)
N3 Ru1 C24 119.8(2)
N1 Ru1 C24 99.13(19)
C21 Ru1 C24 79.2(2)
C22 Ru1 C24 66.7(2)
N3 Ru1 C25 157.1(2)
N1 Ru1 C25 95.8(2)
C21 Ru1 C25 66.8(2)
C22 Ru1 C25 79.0(2)
C24 Ru1 C25 37.5(2)
N3 Ru1 C20 156.87(18)
N1 Ru1 C20 117.50(19)
C21 Ru1 C20 37.52(19)
C22 Ru1 C20 67.4(2)
C24 Ru1 C20 67.0(2)
C25 Ru1 C20 36.7(2)
N3 Ru1 C23 94.13(19)
N1 Ru1 C23 125.65(19)
C21 Ru1 C23 67.4(2)
C22 Ru1 C23 37.2(2)
C24 Ru1 C23 36.98(19)
C25 Ru1 C23 67.2(2)
C20 Ru1 C23 79.6(2)
N3 Ru1 Cl1 85.93(13)
N1 Ru1 Cl1 83.34(13)
C21 Ru1 Cl1 87.34(15)
C22 Ru1 Cl1 113.79(15)
C24 Ru1 Cl1 154.27(17)
C25 Ru1 Cl1 116.88(16)
C20 Ru1 Cl1 88.99(15)
C23 Ru1 Cl1 150.92(14)
N3 N4 C10 111.3(4)
N3 N4 C6 123.5(5)
C10 N4 C6 125.1(5)
C8 N3 N4 106.0(5)
C8 N3 Ru1 128.8(4)
N4 N3 Ru1 124.1(3)
C2 N1 N2 105.5(5)
C2 N1 Ru1 129.7(4)
N2 N1 Ru1 124.2(3)
C17 O2 C18 117.2(5)
C4 N2 N1 111.3(5)
C4 N2 C6 126.0(6)
N1 N2 C6 122.5(4)
C13 C12 C17 119.0(5)
C13 C12 C6 120.8(6)
C17 C12 C6 119.5(5)
C23 C24 C25 121.0(5)
C23 C24 Ru1 72.8(3)
C25 C24 Ru1 71.4(3)
C23 C24 H24 119.5
C25 C24 H24 119.5
Ru1 C24 H24 128.6
C9 C10 N4 105.2(5)
C9 C10 C11 130.8(6)
N4 C10 C11 123.8(5)
C24 C23 C22 117.8(5)
C24 C23 C26 120.6(5)
C22 C23 C26 121.5(5)
C24 C23 Ru1 70.2(3)
C22 C23 Ru1 69.5(3)
C26 C23 Ru1 135.9(4)
C20 C25 C24 121.0(5)
C20 C25 Ru1 72.6(3)
C24 C25 Ru1 71.2(3)
C20 C25 H25 119.5
C24 C25 H25 119.5
Ru1 C25 H25 129.1
C21 C22 C23 121.2(5)
C21 C22 Ru1 70.9(3)
C23 C22 Ru1 73.3(3)
C21 C22 H22 119.4
C23 C22 H22 119.4
Ru1 C22 H22 128.8
O2 C17 C16 123.1(6)
O2 C17 C12 116.4(5)
C16 C17 C12 120.4(6)
C4 C3 C2 107.2(5)
C4 C3 H3 126.4
C2 C3 H3 126.4
C25 C20 C21 118.0(5)
C25 C20 C19 121.7(5)
C21 C20 C19 120.3(5)
C25 C20 Ru1 70.7(3)
C21 C20 Ru1 69.2(3)
C19 C20 Ru1 131.7(4)
C10 C9 C8 107.9(5)
C10 C9 H9 126.1
C8 C9 H9 126.1
N2 C6 N4 109.0(5)
N2 C6 C12 111.9(5)
N4 C6 C12 117.2(5)
N2 C6 H6 106.0
N4 C6 H6 106.0
C12 C6 H6 106.0
C3 C4 N2 106.1(6)
C3 C4 C5 132.1(6)
N2 C4 C5 121.9(6)
C20 C19 H19A 109.5
C20 C19 H19B 109.5
H19A C19 H19B 109.5
C20 C19 H19C 109.5
H19A C19 H19C 109.5
H19B C19 H19C 109.5
N3 C8 C9 109.5(5)
N3 C8 C7 123.5(6)
C9 C8 C7 127.0(5)
C16 C15 C14 121.3(6)
C16 C15 H15 119.3
C14 C15 H15 119.3
C12 C13 C14 121.1(6)
C12 C13 H13 119.4
C14 C13 H13 119.4
C26 C28 H28A 109.5
C26 C28 H28B 109.5
H28A C28 H28B 109.5
C26 C28 H28C 109.5
H28A C28 H28C 109.5
H28B C28 H28C 109.5
C23 C26 C28 115.0(5)
C23 C26 C27 106.5(5)
C28 C26 C27 109.8(5)
C23 C26 H26 108.5
C28 C26 H26 108.5
C27 C26 H26 108.5
C15 C14 C13 118.6(6)
C15 C14 H14 120.7
C13 C14 H14 120.7
N1 C2 C3 110.0(6)
N1 C2 C1 123.1(6)
C3 C2 C1 126.9(6)
C4 C5 H5A 109.5
C4 C5 H5B 109.5
H5A C5 H5B 109.5
C4 C5 H5C 109.5
H5A C5 H5C 109.5
H5B C5 H5C 109.5
C17 C16 C15 119.3(7)
C17 C16 H16 120.3
C15 C16 H16 120.3
C26 C27 H27A 109.5
C26 C27 H27B 109.5
H27A C27 H27B 109.5
C26 C27 H27C 109.5
H27A C27 H27C 109.5
H27B C27 H27C 109.5
O2 C18 H18A 109.5
O2 C18 H18B 109.5
H18A C18 H18B 109.5
O2 C18 H18C 109.5
H18A C18 H18C 109.5
H18B C18 H18C 109.5
C8 C7 H7A 109.5
C8 C7 H7B 109.5
H7A C7 H7B 109.5
C8 C7 H7C 109.5
H7A C7 H7C 109.5
H7B C7 H7C 109.5
C2 C1 H1A 109.5
C2 C1 H1B 109.5
H1A C1 H1B 109.5
C2 C1 H1C 109.5
H1A C1 H1C 109.5
H1B C1 H1C 109.5
C10 C11 H11A 109.5
C10 C11 H11B 109.5
H11A C11 H11B 109.5
C10 C11 H11C 109.5
H11A C11 H11C 109.5
H11B C11 H11C 109.5
C22 C21 C20 121.0(5)
C22 C21 Ru1 71.7(3)
C20 C21 Ru1 73.3(3)
C22 C21 H21 119.5
C20 C21 H21 119.5
Ru1 C21 H21 127.6
H29 O1 H30 108(3)
H32 O3 H31 104(3)

loop_
_geom_bond_atom_site_label_1
_geom_bond_atom_site_label_2
_geom_bond_distance
Ru1 N3 2.139(5)
Ru1 N1 2.141(4)
Ru1 C21 2.194(6)
Ru1 C22 2.206(5)
Ru1 C24 2.221(5)
Ru1 C25 2.224(6)
Ru1 C20 2.249(6)
Ru1 C23 2.255(5)
Ru1 Cl1 2.4273(13)
N4 N3 1.367(7)
N4 C10 1.374(8)
N4 C6 1.470(7)
N3 C8 1.340(7)
N1 C2 1.340(8)
N1 N2 1.382(7)
O2 C17 1.373(8)
O2 C18 1.443(8)
N2 C4 1.382(7)
N2 C6 1.459(8)
C12 C13 1.390(9)
C12 C17 1.412(9)
C12 C6 1.532(7)
C24 C23 1.420(7)
C24 C25 1.428(9)
C24 H24 0.9300
C10 C9 1.374(8)
C10 C11 1.492(9)
C23 C22 1.422(8)
C23 C26 1.524(8)
C25 C20 1.408(8)
C25 H25 0.9300
C22 C21 1.411(8)
C22 H22 0.9300
C17 C16 1.390(8)
C3 C4 1.366(10)
C3 C2 1.420(9)
C3 H3 0.9300
C20 C21 1.430(7)
C20 C19 1.524(9)
C9 C8 1.393(9)
C9 H9 0.9300
C6 H6 0.9800
C4 C5 1.510(10)
C19 H19A 0.9600
C19 H19B 0.9600
C19 H19C 0.9600
C8 C7 1.496(9)
C15 C16 1.393(11)
C15 C14 1.395(12)
C15 H15 0.9300
C13 C14 1.403(9)
C13 H13 0.9300
C28 C26 1.535(9)
C28 H28A 0.9600
C28 H28B 0.9600
C28 H28C 0.9600
C26 C27 1.545(8)
C26 H26 0.9800
C14 H14 0.9300
C2 C1 1.493(10)
C5 H5A 0.9600
C5 H5B 0.9600
C5 H5C 0.9600
C16 H16 0.9300
C27 H27A 0.9600
C27 H27B 0.9600
C27 H27C 0.9600
C18 H18A 0.9600
C18 H18B 0.9600
C18 H18C 0.9600
C7 H7A 0.9600
C7 H7B 0.9600
C7 H7C 0.9600
C1 H1A 0.9600
C1 H1B 0.9600
C1 H1C 0.9600
C11 H11A 0.9600
C11 H11B 0.9600
C11 H11C 0.9600
C21 H21 0.9300
O1 H29 0.84(2)
O1 H30 0.83(2)
O3 H32 0.85(2)
O3 H31 0.851(8)

loop_
_geom_hbond_atom_site_label_D
_geom_hbond_atom_site_label_H
_geom_hbond_atom_site_label_A
_geom_hbond_distance_DH
_geom_hbond_distance_HA
_geom_hbond_distance_DA
_geom_hbond_angle_DHA
_geom_hbond_site_symmetry_A
C5 H5B O3 0.96 2.32 3.007(13) 128.1 4_565
C5 H5C Cl2 0.96 2.85 3.623(7) 138.3 4_665
C7 H7A Cl2 0.96 2.81 3.679(7) 150.6 3_566
C7 H7B Cl1 0.96 2.73 3.478(7) 135.1 .
C1 H1A Cl1 0.96 2.75 3.400(7) 125.4 .
C1 H1B O3 0.96 2.27 3.102(13) 144.2 .
C11 H11B O2 0.96 2.40 3.106(7) 129.9 .
O1 H29 Cl2 0.84(2) 2.41(2) 3.242(6) 175(7) .
O1 H30 Cl2 0.83(2) 2.49(3) 3.314(6) 170(6) 3_566
O3 H32 O1 0.85(2) 1.86(6) 2.662(11) 157(15) 3_666
O3 H31 Cl1 0.851(8) 2.5562(14) 3.283(9) 144.1(7) 1_655
C5 H5B O3 0.96 2.32 3.007(13) 128.1 4_565
C5 H5C Cl2 0.96 2.85 3.623(7) 138.3 4_665
C7 H7A Cl2 0.96 2.81 3.679(7) 150.6 3_566
C7 H7B Cl1 0.96 2.73 3.478(7) 135.1 .
C1 H1A Cl1 0.96 2.75 3.400(7) 125.4 .
C1 H1B O3 0.96 2.27 3.102(13) 144.2 .
C11 H11B O2 0.96 2.40 3.106(7) 129.9 .
O1 H29 Cl2 0.84(2) 2.41(2) 3.242(6) 175(7) .
O1 H30 Cl2 0.83(2) 2.49(3) 3.314(6) 170(6) 3_566
O3 H32 O1 0.85(2) 1.86(6) 2.662(11) 157(15) 3_666
O3 H31 Cl1 0.851(8) 2.5562(14) 3.283(9) 144.1(7) 1_655

loop_
_geom_torsion_atom_site_label_1
_geom_torsion_atom_site_label_2
_geom_torsion_atom_site_label_3
_geom_torsion_atom_site_label_4
_geom_torsion
C10 N4 N3 C8 -0.8(6)
C6 N4 N3 C8 -177.8(5)
C10 N4 N3 Ru1 168.5(4)
C6 N4 N3 Ru1 -8.5(7)
C2 N1 N2 C4 -0.4(6)
Ru1 N1 N2 C4 -172.2(4)
C2 N1 N2 C6 -175.3(5)
Ru1 N1 N2 C6 12.9(7)
N3 N4 C10 C9 0.8(6)
C6 N4 C10 C9 177.7(5)
N3 N4 C10 C11 -175.3(5)
C6 N4 C10 C11 1.7(9)
C25 C24 C23 C22 -2.4(8)
Ru1 C24 C23 C22 52.4(4)
C25 C24 C23 C26 172.8(5)
Ru1 C24 C23 C26 -132.4(5)
C25 C24 C23 Ru1 -54.8(5)
C23 C24 C25 C20 0.5(8)
Ru1 C24 C25 C20 -55.1(5)
C23 C24 C25 Ru1 55.5(5)
C24 C23 C22 C21 1.7(8)
C26 C23 C22 C21 -173.4(5)
Ru1 C23 C22 C21 54.4(5)
C24 C23 C22 Ru1 -52.8(4)
C26 C23 C22 Ru1 132.1(5)
C18 O2 C17 C16 5.1(9)
C18 O2 C17 C12 -176.3(6)
C13 C12 C17 O2 175.8(5)
C6 C12 C17 O2 5.0(8)
C13 C12 C17 C16 -5.6(9)
C6 C12 C17 C16 -176.4(6)
C24 C25 C20 C21 2.2(8)
Ru1 C25 C20 C21 -52.2(4)
C24 C25 C20 C19 -177.9(5)
Ru1 C25 C20 C19 127.7(5)
C24 C25 C20 Ru1 54.4(5)
N4 C10 C9 C8 -0.5(6)
C11 C10 C9 C8 175.2(6)
C4 N2 C6 N4 128.1(6)
N1 N2 C6 N4 -57.8(6)
C4 N2 C6 C12 -100.6(6)
N1 N2 C6 C12 73.5(6)
N3 N4 C6 N2 55.7(7)
C10 N4 C6 N2 -120.8(6)
N3 N4 C6 C12 -72.7(7)
C10 N4 C6 C12 110.8(6)
C13 C12 C6 N2 4.0(8)
C17 C12 C6 N2 174.7(5)
C13 C12 C6 N4 131.1(6)
C17 C12 C6 N4 -58.3(8)
C2 C3 C4 N2 -0.1(7)
C2 C3 C4 C5 179.5(6)
N1 N2 C4 C3 0.3(6)
C6 N2 C4 C3 175.0(5)
N1 N2 C4 C5 -179.3(5)
C6 N2 C4 C5 -4.7(9)
N4 N3 C8 C9 0.5(6)
Ru1 N3 C8 C9 -168.2(4)
N4 N3 C8 C7 -179.3(6)
Ru1 N3 C8 C7 12.0(9)
C10 C9 C8 N3 0.0(7)
C10 C9 C8 C7 179.8(6)
C17 C12 C13 C14 4.1(9)
C6 C12 C13 C14 174.8(6)
C24 C23 C26 C28 145.0(5)
C22 C23 C26 C28 -40.0(8)
Ru1 C23 C26 C28 52.5(8)
C24 C23 C26 C27 -93.1(6)
C22 C23 C26 C27 81.8(7)
Ru1 C23 C26 C27 174.3(5)
C16 C15 C14 C13 -2.2(12)
C12 C13 C14 C15 -0.2(11)
N2 N1 C2 C3 0.3(6)
Ru1 N1 C2 C3 171.5(4)
N2 N1 C2 C1 -178.4(6)
Ru1 N1 C2 C1 -7.2(9)
C4 C3 C2 N1 -0.2(7)
C4 C3 C2 C1 178.5(7)
O2 C17 C16 C15 -178.3(7)
C12 C17 C16 C15 3.2(10)
C14 C15 C16 C17 0.7(12)
C23 C22 C21 C20 1.0(8)
Ru1 C22 C21 C20 56.6(5)
C23 C22 C21 Ru1 -55.6(5)
C25 C20 C21 C22 -2.9(8)
C19 C20 C21 C22 177.2(5)
Ru1 C20 C21 C22 -55.8(5)
C25 C20 C21 Ru1 52.9(5)
C19 C20 C21 Ru1 -127.0(5)
